data_7212599
loop_
_publ_author_name
'Su, Zhi'
'Song, You'
'Bai, Zheng-Shuai'
'Fan, Jian'
'Liu, Guang-Xiang'
'Sun, Wei-Yin'

_publ_section_title
;
 Unprecedented three-dimensional 10-connected bct nets based on trinuclear
 secondary building units and their magnetic behavior
;
_journal_issue 12
_journal_name_full CrystEngComm
_journal_page_first 4339
_journal_paper_doi 10.1039/c002366c
_journal_volume 12
_journal_year 2010
_chemical_formula_moiety 'C48 H42 Co3 N12 O12, 2(H2 O)'
_chemical_formula_sum 'C48 H46 Co3 N12 O14'
_chemical_formula_weight 1191.76
_chemical_name_systematic
;
?
;
_space_group_IT_number 14
_symmetry_cell_setting monoclinic
_symmetry_space_group_name_Hall '-P 2ybc'
_symmetry_space_group_name_H-M 'P 1 21/c 1'
_atom_sites_solution_hydrogens geom
_atom_sites_solution_primary direct
_atom_sites_solution_secondary difmap
_audit_creation_method SHELXL-97
_cell_angle_alpha 90.00
_cell_angle_beta 106.052(2)
_cell_angle_gamma 90.00
_cell_formula_units_Z 2
_cell_length_a 17.5941(19)
_cell_length_b 8.5724(9)
_cell_length_c 16.3844(18)
_cell_measurement_reflns_used 6775
_cell_measurement_temperature 293(2)
_cell_measurement_theta_max 28.21
_cell_measurement_theta_min 2.41
_cell_volume 2374.8(4)
_computing_structure_refinement 'SHELXL-97 (Sheldrick, 1997)'
_computing_structure_solution 'SHELXS-97 (Sheldrick, 1990)'
_diffrn_ambient_temperature 293(2)
_diffrn_measured_fraction_theta_full 0.998
_diffrn_measured_fraction_theta_max 0.998
_diffrn_radiation_monochromator graphite
_diffrn_radiation_source 'fine-focus sealed tube'
_diffrn_radiation_type MoK\a
_diffrn_radiation_wavelength 0.71073
_diffrn_reflns_av_R_equivalents 0.0433
_diffrn_reflns_av_sigmaI/netI 0.0374
_diffrn_reflns_limit_h_max 20
_diffrn_reflns_limit_h_min -20
_diffrn_reflns_limit_k_max 10
_diffrn_reflns_limit_k_min -10
_diffrn_reflns_limit_l_max 19
_diffrn_reflns_limit_l_min -11
_diffrn_reflns_number 11404
_diffrn_reflns_theta_full 25.00
_diffrn_reflns_theta_max 25.00
_diffrn_reflns_theta_min 2.41
_exptl_absorpt_coefficient_mu 1.120
_exptl_absorpt_correction_T_max 0.8070
_exptl_absorpt_correction_T_min 0.7299
_exptl_absorpt_correction_type multi-scan
_exptl_absorpt_process_details 'sadabs, bruker(2000)'
_exptl_crystal_colour black
_exptl_crystal_density_diffrn 1.667
_exptl_crystal_density_method 'not measured'
_exptl_crystal_description block
_exptl_crystal_F_000 1222
_exptl_crystal_size_max 0.30
_exptl_crystal_size_mid 0.26
_exptl_crystal_size_min 0.20
_refine_diff_density_max 0.611
_refine_diff_density_min -0.334
_refine_diff_density_rms 0.067
_refine_ls_extinction_method none
_refine_ls_goodness_of_fit_ref 1.050
_refine_ls_hydrogen_treatment constr
_refine_ls_matrix_type full
_refine_ls_number_parameters 349
_refine_ls_number_reflns 4166
_refine_ls_number_restraints 0
_refine_ls_restrained_S_all 1.050
_refine_ls_R_factor_all 0.0370
_refine_ls_R_factor_gt 0.0337
_refine_ls_shift/su_max 0.002
_refine_ls_shift/su_mean 0.000
_refine_ls_structure_factor_coef Fsqd
_refine_ls_weighting_details 'calc w=1/[\s^2^(Fo^2^)+(0.0448P)^2^+0.9922P] where P=(Fo^2^+2Fc^2^)/3'
_refine_ls_weighting_scheme calc
_refine_ls_wR_factor_gt 0.0839
_refine_ls_wR_factor_ref 0.0856
_reflns_number_gt 3773
_reflns_number_total 4166
_reflns_threshold_expression >2sigma(I)
_cod_data_source_file c002366c.txt
_cod_data_source_block 1
_cod_original_sg_symbol_H-M 'P 21/c'
_cod_database_code 7212599

loop_
_symmetry_equiv_pos_as_xyz
'x, y, z'
'-x, y+1/2, -z+1/2'
'-x, -y, -z'
'x, -y-1/2, z-1/2'

loop_
_atom_site_label
_atom_site_type_symbol
_atom_site_fract_x
_atom_site_fract_y
_atom_site_fract_z
_atom_site_U_iso_or_equiv
_atom_site_adp_type
_atom_site_occupancy
_atom_site_symmetry_multiplicity
_atom_site_calc_flag
_atom_site_refinement_flags
C1 C 0.63190(14) -0.0069(3) 0.18134(16) 0.0272(5) Uani 1 1 d .
C2 C 0.55970(14) 0.0289(3) 0.19416(16) 0.0298(6) Uani 1 1 d .
H2 H 0.5563 0.0972 0.2371 0.036 Uiso 1 1 calc R
C3 C 0.49258(14) -0.0388(3) 0.14191(16) 0.0266(5) Uani 1 1 d .
C4 C 0.49712(14) -0.1430(3) 0.07923(16) 0.0303(6) Uani 1 1 d .
H4 H 0.4517 -0.1906 0.0457 0.036 Uiso 1 1 calc R
C5 C 0.56985(14) -0.1755(3) 0.06698(15) 0.0273(5) Uani 1 1 d .
C6 C 0.63829(14) -0.1072(3) 0.11763(16) 0.0288(5) Uani 1 1 d .
H6 H 0.6873 -0.1285 0.1088 0.035 Uiso 1 1 calc R
C7 C 0.77757(18) 0.0073(4) 0.2498(3) 0.0684(12) Uani 1 1 d .
H7 H 0.7941 -0.0800 0.2256 0.082 Uiso 1 1 calc R
C8 C 0.82322(16) 0.1059(4) 0.3058(2) 0.0528(9) Uani 1 1 d .
H8 H 0.8778 0.0974 0.3270 0.063 Uiso 1 1 calc R
C9 C 0.70689(14) 0.1882(3) 0.28326(16) 0.0319(6) Uani 1 1 d .
H9 H 0.6634 0.2484 0.2851 0.038 Uiso 1 1 calc R
C10 C 0.40319(16) 0.0632(3) 0.22576(18) 0.0400(7) Uani 1 1 d .
H10 H 0.4404 0.0961 0.2749 0.048 Uiso 1 1 calc R
C11 C 0.32438(15) 0.0697(3) 0.20965(18) 0.0373(6) Uani 1 1 d .
H11 H 0.2976 0.1085 0.2469 0.045 Uiso 1 1 calc R
C12 C 0.34605(14) -0.0306(3) 0.09927(16) 0.0281(5) Uani 1 1 d .
H12 H 0.3389 -0.0743 0.0457 0.034 Uiso 1 1 calc R
C13 C 0.64371(17) -0.3261(4) -0.0161(2) 0.0550(9) Uani 1 1 d .
H13 H 0.6950 -0.2956 0.0121 0.066 Uiso 1 1 calc R
C14 C 0.6220(2) -0.4239(4) -0.0821(2) 0.0654(11) Uani 1 1 d .
H14 H 0.6569 -0.4730 -0.1073 0.078 Uiso 1 1 calc R
C15 C 0.51640(17) -0.3519(4) -0.05727(18) 0.0476(8) Uani 1 1 d .
H15 H 0.4631 -0.3380 -0.0612 0.057 Uiso 1 1 calc R
C16 C 0.90864(13) 0.7901(2) 0.59180(14) 0.0211(5) Uani 1 1 d .
H16 H 0.9647 0.7699 0.5977 0.025 Uiso 1 1 calc R
C17 C 0.89759(13) 0.8150(3) 0.67921(13) 0.0216(5) Uani 1 1 d .
H17A H 0.9167 0.7241 0.7141 0.026 Uiso 1 1 calc R
H17B H 0.8417 0.8263 0.6743 0.026 Uiso 1 1 calc R
C18 C 0.94146(13) 0.9591(3) 0.72242(14) 0.0199(5) Uani 1 1 d .
H18 H 0.9981 0.9450 0.7291 0.024 Uiso 1 1 calc R
C19 C 0.91310(14) 1.1035(2) 0.66707(14) 0.0229(5) Uani 1 1 d .
H19A H 0.8574 1.1208 0.6616 0.028 Uiso 1 1 calc R
H19B H 0.9421 1.1944 0.6943 0.028 Uiso 1 1 calc R
C20 C 0.92539(14) 1.0829(2) 0.57898(14) 0.0228(5) Uani 1 1 d .
H20 H 0.9822 1.0733 0.5848 0.027 Uiso 1 1 calc R
C21 C 0.88339(15) 0.9346(3) 0.53627(14) 0.0253(5) Uani 1 1 d .
H21A H 0.8267 0.9483 0.5246 0.030 Uiso 1 1 calc R
H21B H 0.8954 0.9191 0.4825 0.030 Uiso 1 1 calc R
C22 C 0.86071(13) 0.6539(2) 0.54593(14) 0.0200(5) Uani 1 1 d .
C23 C 0.92871(13) 0.9797(2) 0.80960(14) 0.0188(5) Uani 1 1 d .
C24 C 0.89285(14) 1.2189(2) 0.52079(14) 0.0218(5) Uani 1 1 d .
Co1 Co 0.824232(17) 0.41747(3) 0.410400(18) 0.01902(11) Uani 1 1 d .
Co2 Co 1.0000 0.5000 0.5000 0.01639(12) Uani 1 2 d S
N1 N 0.77916(11) 0.2193(2) 0.32730(12) 0.0273(4) Uani 1 1 d .
N2 N 0.70205(12) 0.0604(2) 0.23518(14) 0.0300(5) Uani 1 1 d .
N3 N 0.28870(11) 0.0108(2) 0.13013(13) 0.0255(4) Uani 1 1 d .
N4 N 0.41795(12) -0.0021(2) 0.15466(13) 0.0286(5) Uani 1 1 d .
N5 N 0.54230(17) -0.4420(3) -0.10763(18) 0.0588(8) Uani 1 1 d .
N6 N 0.57612(12) -0.2802(3) 0.00183(13) 0.0333(5) Uani 1 1 d .
O1 O 0.88734(9) 0.58733(16) 0.48854(9) 0.0195(3) Uani 1 1 d .
O2 O 0.79823(10) 0.6166(2) 0.55974(11) 0.0318(4) Uani 1 1 d .
O3 O 0.98798(9) 0.97629(19) 0.87280(10) 0.0254(4) Uani 1 1 d .
O4 O 0.85858(10) 0.9995(2) 0.81118(10) 0.0319(4) Uani 1 1 d .
O5 O 0.93428(9) 1.27919(17) 0.47697(10) 0.0241(4) Uani 1 1 d .
O6 O 0.82307(9) 1.26401(19) 0.51168(10) 0.0291(4) Uani 1 1 d .
O7 O 0.68450(15) 0.2139(4) 0.56387(18) 0.0907(9) Uani 1 1 d .
H7C H 0.6882 0.2704 0.6074 0.109 Uiso 1 1 d R
H7D H 0.7258 0.2274 0.5474 0.109 Uiso 1 1 d R

loop_
_atom_site_aniso_label
_atom_site_aniso_U_11
_atom_site_aniso_U_22
_atom_site_aniso_U_33
_atom_site_aniso_U_23
_atom_site_aniso_U_13
_atom_site_aniso_U_12
C1 0.0199(12) 0.0318(13) 0.0270(13) -0.0059(11) 0.0018(10) -0.0051(10)
C2 0.0246(13) 0.0342(13) 0.0294(14) -0.0107(11) 0.0055(11) -0.0036(11)
C3 0.0198(12) 0.0305(12) 0.0285(13) -0.0006(11) 0.0050(10) -0.0018(10)
C4 0.0247(13) 0.0331(13) 0.0293(13) -0.0064(11) 0.0009(10) -0.0066(11)
C5 0.0287(13) 0.0281(12) 0.0254(13) -0.0054(10) 0.0080(10) -0.0048(10)
C6 0.0230(12) 0.0348(13) 0.0297(13) -0.0069(11) 0.0093(10) -0.0032(10)
C7 0.0231(15) 0.078(2) 0.094(3) -0.060(2) 0.0006(16) 0.0068(15)
C8 0.0195(14) 0.067(2) 0.064(2) -0.0372(17) -0.0008(13) 0.0008(14)
C9 0.0233(13) 0.0320(13) 0.0377(15) -0.0105(12) 0.0042(11) -0.0018(10)
C10 0.0286(14) 0.0564(18) 0.0319(15) -0.0195(13) 0.0032(12) -0.0023(13)
C11 0.0270(14) 0.0477(16) 0.0351(15) -0.0147(13) 0.0054(12) -0.0021(12)
C12 0.0198(12) 0.0361(13) 0.0259(13) -0.0024(11) 0.0022(10) -0.0045(10)
C13 0.0316(15) 0.070(2) 0.065(2) -0.0363(18) 0.0145(14) -0.0055(15)
C14 0.051(2) 0.080(3) 0.070(2) -0.045(2) 0.0250(18) -0.0091(18)
C15 0.0388(16) 0.0607(19) 0.0422(17) -0.0233(15) 0.0094(13) -0.0144(14)
C16 0.0242(12) 0.0188(11) 0.0212(12) -0.0024(9) 0.0077(9) 0.0008(9)
C17 0.0276(12) 0.0195(11) 0.0169(11) 0.0019(9) 0.0048(9) 0.0025(9)
C18 0.0221(12) 0.0224(11) 0.0148(11) 0.0002(9) 0.0044(9) 0.0017(9)
C19 0.0325(13) 0.0179(11) 0.0182(11) -0.0024(9) 0.0066(10) -0.0024(9)
C20 0.0275(12) 0.0205(11) 0.0212(12) 0.0009(9) 0.0080(10) -0.0004(9)
C21 0.0361(14) 0.0219(11) 0.0170(11) 0.0002(9) 0.0056(10) -0.0009(10)
C22 0.0221(12) 0.0187(11) 0.0175(11) 0.0016(9) 0.0028(9) 0.0033(9)
C23 0.0245(12) 0.0149(10) 0.0176(11) -0.0006(9) 0.0066(10) 0.0012(9)
C24 0.0301(13) 0.0169(10) 0.0178(11) -0.0033(9) 0.0056(10) -0.0021(9)
Co1 0.01664(18) 0.02115(17) 0.01761(17) 0.00045(12) 0.00196(12) -0.00184(12)
Co2 0.0155(2) 0.0191(2) 0.0137(2) -0.00088(16) 0.00265(17) -0.00079(16)
N1 0.0217(10) 0.0301(11) 0.0278(11) -0.0056(9) 0.0028(8) -0.0048(8)
N2 0.0192(10) 0.0375(12) 0.0317(12) -0.0133(10) 0.0043(9) -0.0044(9)
N3 0.0196(10) 0.0286(11) 0.0252(11) 0.0004(9) 0.0011(9) -0.0011(8)
N4 0.0189(10) 0.0353(12) 0.0285(11) -0.0066(9) 0.0012(9) -0.0019(8)
N5 0.0542(17) 0.0738(19) 0.0501(17) -0.0368(15) 0.0171(14) -0.0188(15)
N6 0.0302(12) 0.0375(12) 0.0319(12) -0.0135(10) 0.0080(9) -0.0074(9)
O1 0.0192(8) 0.0207(8) 0.0177(8) -0.0051(6) 0.0036(6) 0.0002(6)
O2 0.0248(9) 0.0379(10) 0.0354(10) -0.0090(8) 0.0125(8) -0.0057(8)
O3 0.0225(9) 0.0362(9) 0.0156(8) -0.0021(7) 0.0024(7) -0.0002(7)
O4 0.0272(10) 0.0495(11) 0.0185(9) -0.0046(8) 0.0055(7) 0.0078(8)
O5 0.0303(9) 0.0204(8) 0.0237(8) 0.0003(7) 0.0112(7) -0.0026(7)
O6 0.0267(9) 0.0288(9) 0.0322(10) 0.0079(7) 0.0084(7) 0.0018(7)
O7 0.0666(18) 0.125(3) 0.091(2) 0.0225(19) 0.0398(16) 0.0246(17)

loop_
_atom_type_symbol
_atom_type_description
_atom_type_scat_dispersion_real
_atom_type_scat_dispersion_imag
_atom_type_scat_source
C C 0.0033 0.0016 'International Tables Vol C Tables 4.2.6.8 and 6.1.1.4'
H H 0.0000 0.0000 'International Tables Vol C Tables 4.2.6.8 and 6.1.1.4'
N N 0.0061 0.0033 'International Tables Vol C Tables 4.2.6.8 and 6.1.1.4'
O O 0.0106 0.0060 'International Tables Vol C Tables 4.2.6.8 and 6.1.1.4'
Co Co 0.3494 0.9721 'International Tables Vol C Tables 4.2.6.8 and 6.1.1.4'

loop_
_geom_angle_atom_site_label_1
_geom_angle_atom_site_label_2
_geom_angle_atom_site_label_3
_geom_angle
_geom_angle_site_symmetry_1
_geom_angle_site_symmetry_3
C2 C1 C6 121.7(2) . .
C2 C1 N2 119.5(2) . .
C6 C1 N2 118.8(2) . .
C1 C2 C3 118.6(2) . .
C1 C2 H2 120.7 . .
C3 C2 H2 120.7 . .
C4 C3 C2 121.2(2) . .
C4 C3 N4 119.9(2) . .
C2 C3 N4 118.9(2) . .
C5 C4 C3 119.1(2) . .
C5 C4 H4 120.4 . .
C3 C4 H4 120.4 . .
C4 C5 C6 121.0(2) . .
C4 C5 N6 120.3(2) . .
C6 C5 N6 118.7(2) . .
C1 C6 C5 118.4(2) . .
C1 C6 H6 120.8 . .
C5 C6 H6 120.8 . .
C8 C7 N2 106.3(3) . .
C8 C7 H7 126.9 . .
N2 C7 H7 126.9 . .
C7 C8 N1 110.8(2) . .
C7 C8 H8 124.6 . .
N1 C8 H8 124.6 . .
N1 C9 N2 112.7(2) . .
N1 C9 H9 123.6 . .
N2 C9 H9 123.6 . .
C11 C10 N4 106.1(2) . .
C11 C10 H10 127.0 . .
N4 C10 H10 127.0 . .
C10 C11 N3 110.4(2) . .
C10 C11 H11 124.8 . .
N3 C11 H11 124.8 . .
N3 C12 N4 111.8(2) . .
N3 C12 H12 124.1 . .
N4 C12 H12 124.1 . .
C14 C13 N6 106.5(3) . .
C14 C13 H13 126.7 . .
N6 C13 H13 126.7 . .
C13 C14 N5 111.2(3) . .
C13 C14 H14 124.4 . .
N5 C14 H14 124.4 . .
N5 C15 N6 112.5(3) . .
N5 C15 H15 123.8 . .
N6 C15 H15 123.8 . .
C17 C16 C22 112.31(19) . .
C17 C16 C21 110.89(18) . .
C22 C16 C21 107.44(18) . .
C17 C16 H16 108.7 . .
C22 C16 H16 108.7 . .
C21 C16 H16 108.7 . .
C16 C17 C18 111.93(18) . .
C16 C17 H17A 109.2 . .
C18 C17 H17A 109.2 . .
C16 C17 H17B 109.2 . .
C18 C17 H17B 109.2 . .
H17A C17 H17B 107.9 . .
C23 C18 C17 110.14(18) . .
C23 C18 C19 110.76(18) . .
C17 C18 C19 109.83(18) . .
C23 C18 H18 108.7 . .
C17 C18 H18 108.7 . .
C19 C18 H18 108.7 . .
C20 C19 C18 110.95(18) . .
C20 C19 H19A 109.4 . .
C18 C19 H19A 109.4 . .
C20 C19 H19B 109.4 . .
C18 C19 H19B 109.4 . .
H19A C19 H19B 108.0 . .
C24 C20 C19 112.23(18) . .
C24 C20 C21 107.40(18) . .
C19 C20 C21 110.48(19) . .
C24 C20 H20 108.9 . .
C19 C20 H20 108.9 . .
C21 C20 H20 108.9 . .
C16 C21 C20 112.03(18) . .
C16 C21 H21A 109.2 . .
C20 C21 H21A 109.2 . .
C16 C21 H21B 109.2 . .
C20 C21 H21B 109.2 . .
H21A C21 H21B 107.9 . .
O2 C22 O1 122.9(2) . .
O2 C22 C16 121.0(2) . .
O1 C22 C16 115.93(19) . .
O3 C23 O4 125.9(2) . .
O3 C23 C18 118.1(2) . .
O4 C23 C18 116.0(2) . .
O6 C24 O5 120.2(2) . .
O6 C24 C20 119.9(2) . .
O5 C24 C20 119.6(2) . .
O4 Co1 O1 91.23(7) 4_575 .
O4 Co1 N3 94.58(8) 4_575 2_655
O1 Co1 N3 103.39(7) . 2_655
O4 Co1 O6 156.93(7) 4_575 1_545
O1 Co1 O6 94.16(6) . 1_545
N3 Co1 O6 105.90(7) 2_655 1_545
O4 Co1 N1 84.84(7) 4_575 .
O1 Co1 N1 169.06(7) . .
N3 Co1 N1 87.12(8) 2_655 .
O6 Co1 N1 85.69(7) 1_545 .
O4 Co1 O5 99.53(6) 4_575 1_545
O1 Co1 O5 80.13(6) . 1_545
N3 Co1 O5 165.40(7) 2_655 1_545
O6 Co1 O5 59.54(6) 1_545 1_545
N1 Co1 O5 90.44(6) . 1_545
O3 Co2 O3 180 4_575 2_746
O3 Co2 O1 92.57(6) 4_575 .
O3 Co2 O1 87.43(6) 2_746 .
O3 Co2 O1 87.43(6) 4_575 3_766
O3 Co2 O1 92.57(6) 2_746 3_766
O1 Co2 O1 180 . 3_766
O3 Co2 O5 90.54(6) 4_575 1_545
O3 Co2 O5 89.46(6) 2_746 1_545
O1 Co2 O5 81.44(6) . 1_545
O1 Co2 O5 98.56(6) 3_766 1_545
O3 Co2 O5 89.46(6) 4_575 3_776
O3 Co2 O5 90.54(6) 2_746 3_776
O1 Co2 O5 98.56(6) . 3_776
O1 Co2 O5 81.44(6) 3_766 3_776
O5 Co2 O5 180 1_545 3_776
C9 N1 C8 104.5(2) . .
C9 N1 Co1 129.35(17) . .
C8 N1 Co1 125.96(16) . .
C9 N2 C7 105.7(2) . .
C9 N2 C1 126.8(2) . .
C7 N2 C1 127.5(2) . .
C12 N3 C11 105.6(2) . .
C12 N3 Co1 123.36(17) . 2_645
C11 N3 Co1 126.21(17) . 2_645
C12 N4 C10 106.2(2) . .
C12 N4 C3 126.1(2) . .
C10 N4 C3 127.7(2) . .
C15 N5 C14 104.5(2) . .
C13 N6 C15 105.3(2) . .
C13 N6 C5 126.8(2) . .
C15 N6 C5 127.8(2) . .
C22 O1 Co1 121.64(14) . .
C22 O1 Co2 128.42(14) . .
Co1 O1 Co2 97.98(6) . .
C23 O3 Co2 131.99(15) . 2_756
C23 O4 Co1 125.55(15) . 4_576
C24 O5 Co2 127.81(14) . 1_565
C24 O5 Co1 86.42(13) . 1_565
Co2 O5 Co1 88.35(5) 1_565 1_565
C24 O6 Co1 93.64(13) . 1_565
H7C O7 H7D 108.4 . .

loop_
_geom_bond_atom_site_label_1
_geom_bond_atom_site_label_2
_geom_bond_distance
_geom_bond_site_symmetry_2
C1 C2 1.378(3) .
C1 C6 1.381(3) .
C1 N2 1.426(3) .
C2 C3 1.380(3) .
C2 H2 0.9300 .
C3 C4 1.380(3) .
C3 N4 1.421(3) .
C4 C5 1.377(3) .
C4 H4 0.9300 .
C5 C6 1.389(3) .
C5 N6 1.422(3) .
C6 H6 0.9300 .
C7 C8 1.339(4) .
C7 N2 1.362(4) .
C7 H7 0.9300 .
C8 N1 1.349(3) .
C8 H8 0.9300 .
C9 N1 1.304(3) .
C9 N2 1.338(3) .
C9 H9 0.9300 .
C10 C11 1.339(4) .
C10 N4 1.380(3) .
C10 H10 0.9300 .
C11 N3 1.376(3) .
C11 H11 0.9300 .
C12 N3 1.297(3) .
C12 N4 1.360(3) .
C12 H12 0.9300 .
C13 C14 1.338(4) .
C13 N6 1.359(3) .
C13 H13 0.9300 .
C14 N5 1.356(4) .
C14 H14 0.9300 .
C15 N5 1.301(4) .
C15 N6 1.363(3) .
C15 H15 0.9300 .
C16 C17 1.513(3) .
C16 C22 1.513(3) .
C16 C21 1.529(3) .
C16 H16 0.9800 .
C17 C18 1.523(3) .
C17 H17A 0.9700 .
C17 H17B 0.9700 .
C18 C23 1.516(3) .
C18 C19 1.534(3) .
C18 H18 0.9800 .
C19 C20 1.527(3) .
C19 H19A 0.9700 .
C19 H19B 0.9700 .
C20 C24 1.514(3) .
C20 C21 1.538(3) .
C20 H20 0.9800 .
C21 H21A 0.9700 .
C21 H21B 0.9700 .
C22 O2 1.224(3) .
C22 O1 1.293(3) .
C23 O3 1.250(3) .
C23 O4 1.253(3) .
C24 O6 1.256(3) .
C24 O5 1.266(3) .
Co1 O4 2.0145(17) 4_575
Co1 O1 2.0508(15) .
Co1 N3 2.0733(19) 2_655
Co1 O6 2.1221(16) 1_545
Co1 N1 2.1847(19) .
Co1 O5 2.2751(16) 1_545
Co2 O3 2.0460(15) 4_575
Co2 O3 2.0460(15) 2_746
Co2 O1 2.0782(15) .
Co2 O1 2.0782(15) 3_766
Co2 O5 2.1957(15) 1_545
Co2 O5 2.1957(15) 3_776
N3 Co1 2.0733(19) 2_645
O3 Co2 2.0460(15) 2_756
O4 Co1 2.0145(17) 4_576
O5 Co2 2.1957(15) 1_565
O5 Co1 2.2751(16) 1_565
O6 Co1 2.1221(16) 1_565
O7 H7C 0.8500 .
O7 H7D 0.8500 .

loop_
_geom_torsion_atom_site_label_1
_geom_torsion_atom_site_label_2
_geom_torsion_atom_site_label_3
_geom_torsion_atom_site_label_4
_geom_torsion
_geom_torsion_site_symmetry_1
_geom_torsion_site_symmetry_4
C6 C1 C2 C3 0.5(4) . .
N2 C1 C2 C3 -179.3(2) . .
C1 C2 C3 C4 1.4(4) . .
C1 C2 C3 N4 -179.9(2) . .
C2 C3 C4 C5 -2.2(4) . .
N4 C3 C4 C5 179.1(2) . .
C3 C4 C5 C6 1.1(4) . .
C3 C4 C5 N6 -178.9(2) . .
C2 C1 C6 C5 -1.5(4) . .
N2 C1 C6 C5 178.3(2) . .
C4 C5 C6 C1 0.7(4) . .
N6 C5 C6 C1 -179.3(2) . .
N2 C7 C8 N1 0.2(5) . .
N4 C10 C11 N3 -0.2(3) . .
N6 C13 C14 N5 0.2(5) . .
C22 C16 C17 C18 -176.00(18) . .
C21 C16 C17 C18 -55.8(3) . .
C16 C17 C18 C23 179.94(18) . .
C16 C17 C18 C19 57.7(2) . .
C23 C18 C19 C20 -179.67(19) . .
C17 C18 C19 C20 -57.8(2) . .
C18 C19 C20 C24 176.09(19) . .
C18 C19 C20 C21 56.3(3) . .
C17 C16 C21 C20 53.9(3) . .
C22 C16 C21 C20 176.98(19) . .
C24 C20 C21 C16 -177.05(19) . .
C19 C20 C21 C16 -54.3(3) . .
C17 C16 C22 O2 29.4(3) . .
C21 C16 C22 O2 -92.8(2) . .
C17 C16 C22 O1 -154.65(19) . .
C21 C16 C22 O1 83.2(2) . .
C17 C18 C23 O3 119.1(2) . .
C19 C18 C23 O3 -119.2(2) . .
C17 C18 C23 O4 -61.2(3) . .
C19 C18 C23 O4 60.5(3) . .
C19 C20 C24 O6 -51.4(3) . .
C21 C20 C24 O6 70.3(3) . .
C19 C20 C24 O5 133.6(2) . .
C21 C20 C24 O5 -104.7(2) . .
N2 C9 N1 C8 0.5(3) . .
N2 C9 N1 Co1 176.09(16) . .
C7 C8 N1 C9 -0.4(4) . .
C7 C8 N1 Co1 -176.2(3) . .
O4 Co1 N1 C9 -101.0(2) 4_575 .
O1 Co1 N1 C9 -170.3(3) . .
N3 Co1 N1 C9 -6.1(2) 2_655 .
O6 Co1 N1 C9 100.1(2) 1_545 .
O5 Co1 N1 C9 159.5(2) 1_545 .
O4 Co1 N1 C8 73.7(2) 4_575 .
O1 Co1 N1 C8 4.4(5) . .
N3 Co1 N1 C8 168.6(3) 2_655 .
O6 Co1 N1 C8 -85.2(2) 1_545 .
O5 Co1 N1 C8 -25.8(2) 1_545 .
N1 C9 N2 C7 -0.4(3) . .
N1 C9 N2 C1 178.5(2) . .
C8 C7 N2 C9 0.1(4) . .
C8 C7 N2 C1 -178.7(3) . .
C2 C1 N2 C9 -19.9(4) . .
C6 C1 N2 C9 160.4(3) . .
C2 C1 N2 C7 158.8(3) . .
C6 C1 N2 C7 -21.0(4) . .
N4 C12 N3 C11 0.2(3) . .
N4 C12 N3 Co1 -156.49(16) . 2_645
C10 C11 N3 C12 0.0(3) . .
C10 C11 N3 Co1 155.8(2) . 2_645
N3 C12 N4 C10 -0.3(3) . .
N3 C12 N4 C3 177.5(2) . .
C11 C10 N4 C12 0.3(3) . .
C11 C10 N4 C3 -177.5(2) . .
C4 C3 N4 C12 -16.2(4) . .
C2 C3 N4 C12 165.0(2) . .
C4 C3 N4 C10 161.1(3) . .
C2 C3 N4 C10 -17.6(4) . .
N6 C15 N5 C14 -2.2(4) . .
C13 C14 N5 C15 1.2(5) . .
C14 C13 N6 C15 -1.5(4) . .
C14 C13 N6 C5 -179.7(3) . .
N5 C15 N6 C13 2.4(4) . .
N5 C15 N6 C5 -179.5(3) . .
C4 C5 N6 C13 -178.2(3) . .
C6 C5 N6 C13 1.8(4) . .
C4 C5 N6 C15 4.0(4) . .
C6 C5 N6 C15 -176.0(3) . .
O2 C22 O1 Co1 2.9(3) . .
C16 C22 O1 Co1 -172.96(13) . .
O2 C22 O1 Co2 -131.30(19) . .
C16 C22 O1 Co2 52.9(2) . .
O4 Co1 O1 C22 141.86(16) 4_575 .
N3 Co1 O1 C22 46.85(17) 2_655 .
O6 Co1 O1 C22 -60.59(16) 1_545 .
N1 Co1 O1 C22 -149.4(3) . .
O5 Co1 O1 C22 -118.68(15) 1_545 .
O4 Co1 O1 Co2 -72.72(7) 4_575 .
N3 Co1 O1 Co2 -167.72(7) 2_655 .
O6 Co1 O1 Co2 84.84(6) 1_545 .
N1 Co1 O1 Co2 -4.0(4) . .
O5 Co1 O1 Co2 26.75(6) 1_545 .
O3 Co2 O1 C22 -155.59(17) 4_575 .
O3 Co2 O1 C22 24.41(17) 2_746 .
O5 Co2 O1 C22 114.25(17) 1_545 .
O5 Co2 O1 C22 -65.75(17) 3_776 .
O3 Co2 O1 Co1 62.47(7) 4_575 .
O3 Co2 O1 Co1 -117.53(7) 2_746 .
O5 Co2 O1 Co1 -27.69(6) 1_545 .
O5 Co2 O1 Co1 152.31(6) 3_776 .
O4 C23 O3 Co2 -0.3(3) . 2_756
C18 C23 O3 Co2 179.40(14) . 2_756
O3 C23 O4 Co1 15.9(3) . 4_576
C18 C23 O4 Co1 -163.74(14) . 4_576
O6 C24 O5 Co2 81.3(3) . 1_565
C20 C24 O5 Co2 -103.7(2) . 1_565
O6 C24 O5 Co1 -3.8(2) . 1_565
C20 C24 O5 Co1 171.18(18) . 1_565
O5 C24 O6 Co1 4.1(2) . 1_565
C20 C24 O6 Co1 -170.89(17) . 1_565
